data_7214861
loop_
_publ_author_name
'Wales, Craig'
'Thomas, Lynne H.'
'Wilson, Chick C.'

_publ_section_title
;
 Tautomerisation and polymorphism in molecular complexes of piroxicam with
 mono-substituted benzoic acids
;
_journal_issue 21
_journal_name_full CrystEngComm
_journal_page_first 7264
_journal_paper_doi 10.1039/c2ce26069g
_journal_volume 14
_journal_year 2012
_chemical_formula_moiety 'C15 H13 N3 O4 S, C7 H6 O3'
_chemical_formula_sum 'C22 H19 N3 O7 S'
_chemical_formula_weight 469.46
_chemical_name_systematic
;
?
;
_space_group_IT_number 14
_symmetry_cell_setting monoclinic
_symmetry_space_group_name_Hall '-P 2yn'
_symmetry_space_group_name_H-M 'P 1 21/n 1'
_atom_sites_solution_hydrogens difmap
_atom_sites_solution_primary direct
_atom_sites_solution_secondary difmap
_audit_creation_method SHELXL-97
_cell_angle_alpha 90.00
_cell_angle_beta 102.438(2)
_cell_angle_gamma 90.00
_cell_formula_units_Z 4
_cell_length_a 11.5454(5)
_cell_length_b 9.2118(4)
_cell_length_c 19.8419(9)
_cell_measurement_reflns_used 68360
_cell_measurement_temperature 100(2)
_cell_measurement_theta_max 27.88
_cell_measurement_theta_min 1
_cell_volume 2060.74(16)
_computing_cell_refinement 'HKL Scalepack (Otwinowski & Minor 1997)'
_computing_data_collection 'Collect (Bruker AXS BV, 1997-2004)'
_computing_data_reduction 'HKL Denzo and Scalepack (Otwinowski & Minor 1997)'
_computing_structure_refinement 'SHELXL-97 (Sheldrick, 2008)'
_computing_structure_solution 'SHELXS-97 (Sheldrick, 2008)'
_diffrn_ambient_temperature 100(2)
_diffrn_measured_fraction_theta_full 0.991
_diffrn_measured_fraction_theta_max 0.991
_diffrn_measurement_device_type KappaCCD
_diffrn_measurement_method 'CCD; rotation images'
_diffrn_radiation_monochromator graphite
_diffrn_radiation_source 'fine-focus sealed tube'
_diffrn_radiation_type MoK\a
_diffrn_radiation_wavelength 0.71073
_diffrn_reflns_av_R_equivalents 0.1531
_diffrn_reflns_av_sigmaI/netI 0.1283
_diffrn_reflns_limit_h_max 15
_diffrn_reflns_limit_h_min -15
_diffrn_reflns_limit_k_max 12
_diffrn_reflns_limit_k_min -12
_diffrn_reflns_limit_l_max 26
_diffrn_reflns_limit_l_min -23
_diffrn_reflns_number 20087
_diffrn_reflns_theta_full 27.82
_diffrn_reflns_theta_max 27.82
_diffrn_reflns_theta_min 1.88
_exptl_absorpt_coefficient_mu 0.210
_exptl_absorpt_correction_T_max 1.0
_exptl_absorpt_correction_T_min 0.7726
_exptl_absorpt_correction_type multi-scan
_exptl_absorpt_process_details 'SADABS (Blessing, 1997)'
_exptl_crystal_colour yellow
_exptl_crystal_density_diffrn 1.513
_exptl_crystal_density_method 'not measured'
_exptl_crystal_description needle
_exptl_crystal_F_000 976
_refine_diff_density_max 0.286
_refine_diff_density_min -0.399
_refine_diff_density_rms 0.067
_refine_ls_extinction_method none
_refine_ls_goodness_of_fit_ref 0.956
_refine_ls_hydrogen_treatment refall
_refine_ls_matrix_type full
_refine_ls_number_parameters 374
_refine_ls_number_reflns 4853
_refine_ls_number_restraints 0
_refine_ls_restrained_S_all 0.956
_refine_ls_R_factor_all 0.1301
_refine_ls_R_factor_gt 0.0506
_refine_ls_shift/su_max 0.000
_refine_ls_shift/su_mean 0.000
_refine_ls_structure_factor_coef Fsqd
_refine_ls_weighting_details 'calc w=1/[\s^2^(Fo^2^)+(0.0342P)^2^+0.0000P] where P=(Fo^2^+2Fc^2^)/3'
_refine_ls_weighting_scheme calc
_refine_ls_wR_factor_gt 0.0839
_refine_ls_wR_factor_ref 0.1044
_reflns_number_gt 2639
_reflns_number_total 4853
_reflns_threshold_expression >2sigma(I)
_cod_data_source_file c2ce26069g.txt
_cod_data_source_block shelxl_PXZ_2HB
_cod_original_cell_volume 2060.73(16)
_cod_original_sg_symbol_H-M P21/n
_cod_database_code 7214861

loop_
_symmetry_equiv_pos_as_xyz
'x, y, z'
'-x+1/2, y+1/2, -z+1/2'
'-x, -y, -z'
'x-1/2, -y-1/2, z-1/2'

loop_
_atom_site_label
_atom_site_type_symbol
_atom_site_fract_x
_atom_site_fract_y
_atom_site_fract_z
_atom_site_U_iso_or_equiv
_atom_site_adp_type
_atom_site_occupancy
_atom_site_symmetry_multiplicity
_atom_site_calc_flag
H5 H 0.057(2) 0.139(3) 0.0277(12) 0.023(7) Uiso 1 1 d
H13 H 0.457(2) 0.503(3) -0.1242(13) 0.028(8) Uiso 1 1 d
H6 H 0.113(2) -0.006(3) 0.0747(14) 0.025(7) Uiso 1 1 d
H16 H 0.992(2) -0.120(3) 0.2107(12) 0.020(7) Uiso 1 1 d
H4 H 0.082(2) 0.628(3) 0.0336(13) 0.024(7) Uiso 1 1 d
H14 H 0.653(2) -0.152(3) 0.2313(13) 0.021(7) Uiso 1 1 d
H3 H -0.058(2) 0.705(3) 0.0997(13) 0.027(7) Uiso 1 1 d
H1 H 0.051(2) 0.351(3) 0.2158(14) 0.025(7) Uiso 1 1 d
H10 H 0.665(2) 0.066(3) -0.0981(13) 0.027(7) Uiso 1 1 d
H15 H 0.852(2) -0.233(3) 0.2554(14) 0.037(9) Uiso 1 1 d
H11 H 0.720(2) 0.249(3) -0.1750(13) 0.031(8) Uiso 1 1 d
H7 H 0.146(2) 0.042(3) 0.0016(14) 0.035(8) Uiso 1 1 d
H8 H 0.360(2) 0.410(3) -0.0380(14) 0.031(8) Uiso 1 1 d
H9 H 0.522(3) 0.119(3) -0.0469(15) 0.042(9) Uiso 1 1 d
H12 H 0.605(2) 0.465(3) -0.1844(13) 0.021(7) Uiso 1 1 d
H17 H 0.933(2) 0.083(3) 0.1353(13) 0.028(8) Uiso 1 1 d
H2 H -0.072(2) 0.563(3) 0.1973(14) 0.034(8) Uiso 1 1 d
H18 H 0.550(3) 0.128(4) 0.1361(18) 0.069(13) Uiso 1 1 d
H19 H 0.785(3) 0.338(4) 0.033(2) 0.096(14) Uiso 1 1 d
S1 S 0.22662(6) 0.21731(7) 0.15860(3) 0.02163(17) Uani 1 1 d
O4 O 0.39624(15) 0.09563(18) 0.00491(9) 0.0243(4) Uani 1 1 d
O1 O 0.25913(16) 0.51416(18) 0.00023(9) 0.0249(4) Uani 1 1 d
O3 O 0.34297(15) 0.26472(18) 0.19178(9) 0.0256(4) Uani 1 1 d
O2 O 0.16895(15) 0.10722(18) 0.19084(8) 0.0255(4) Uani 1 1 d
N3 N 0.5438(2) 0.1858(2) -0.07207(11) 0.0219(5) Uani 1 1 d
C10 C 0.3579(2) 0.2227(3) 0.00196(12) 0.0200(6) Uani 1 1 d
N2 N 0.3958(2) 0.3266(2) -0.03920(11) 0.0221(5) Uani 1 1 d
C8 C 0.2724(2) 0.2736(3) 0.03942(12) 0.0204(6) Uani 1 1 d
C4 C 0.1444(2) 0.4541(3) 0.08299(13) 0.0207(6) Uani 1 1 d
C7 C 0.2283(2) 0.4146(3) 0.03805(13) 0.0210(6) Uani 1 1 d
N1 N 0.23157(18) 0.1626(2) 0.08077(10) 0.0194(5) Uani 1 1 d
C14 C 0.6553(2) 0.2663(3) -0.15112(13) 0.0237(6) Uani 1 1 d
C3 C 0.1338(2) 0.3706(3) 0.14029(13) 0.0206(6) Uani 1 1 d
C11 C 0.4805(2) 0.3098(3) -0.07706(12) 0.0201(6) Uani 1 1 d
C15 C 0.6288(2) 0.1625(3) -0.10840(13) 0.0208(6) Uani 1 1 d
C13 C 0.5911(2) 0.3966(3) -0.15745(13) 0.0237(6) Uani 1 1 d
C5 C 0.0744(3) 0.5785(3) 0.06917(14) 0.0242(6) Uani 1 1 d
C2 C 0.0561(3) 0.4089(3) 0.18173(14) 0.0282(7) Uani 1 1 d
C9 C 0.1292(3) 0.0775(3) 0.04405(15) 0.0257(6) Uani 1 1 d
C6 C -0.0029(2) 0.6164(3) 0.11019(14) 0.0273(7) Uani 1 1 d
C12 C 0.5049(2) 0.4187(3) -0.12117(13) 0.0234(6) Uani 1 1 d
C1 C -0.0130(3) 0.5323(3) 0.16692(14) 0.0302(7) Uani 1 1 d
O6 O 0.56536(17) 0.0549(2) 0.16163(10) 0.0274(5) Uani 1 1 d
O5 O 0.62840(16) 0.26328(18) 0.08678(9) 0.0261(4) Uani 1 1 d
O7 O 0.80808(17) 0.2489(2) 0.06053(10) 0.0293(5) Uani 1 1 d
C20 C 0.8811(2) 0.0316(3) 0.15593(13) 0.0238(6) Uani 1 1 d
C18 C 0.8311(3) -0.1543(3) 0.22802(14) 0.0296(7) Uani 1 1 d
C21 C 0.7636(2) 0.0805(3) 0.14081(12) 0.0211(6) Uani 1 1 d
C16 C 0.6797(2) 0.0109(3) 0.17139(13) 0.0227(6) Uani 1 1 d
C22 C 0.7270(2) 0.2056(3) 0.09407(13) 0.0234(6) Uani 1 1 d
C19 C 0.9153(3) -0.0845(3) 0.19898(14) 0.0284(7) Uani 1 1 d
C17 C 0.7145(3) -0.1081(3) 0.21441(14) 0.0283(7) Uani 1 1 d

loop_
_atom_site_aniso_label
_atom_site_aniso_U_11
_atom_site_aniso_U_22
_atom_site_aniso_U_33
_atom_site_aniso_U_23
_atom_site_aniso_U_13
_atom_site_aniso_U_12
S1 0.0262(4) 0.0220(3) 0.0172(3) 0.0012(3) 0.0056(3) 0.0011(3)
O4 0.0303(11) 0.0200(10) 0.0236(10) 0.0009(8) 0.0082(8) 0.0009(8)
O1 0.0351(12) 0.0205(10) 0.0213(10) 0.0053(8) 0.0107(8) 0.0037(8)
O3 0.0265(11) 0.0247(10) 0.0230(10) 0.0004(8) -0.0006(8) 0.0002(8)
O2 0.0335(11) 0.0257(10) 0.0198(9) 0.0038(8) 0.0109(8) 0.0000(9)
N3 0.0247(13) 0.0228(13) 0.0192(11) 0.0021(10) 0.0068(10) 0.0011(10)
C10 0.0232(14) 0.0206(14) 0.0151(12) 0.0025(11) 0.0017(11) 0.0007(12)
N2 0.0279(14) 0.0208(13) 0.0199(12) 0.0031(10) 0.0104(10) 0.0034(10)
C8 0.0235(14) 0.0201(14) 0.0181(13) 0.0047(11) 0.0056(11) -0.0002(12)
C4 0.0239(15) 0.0205(14) 0.0171(13) -0.0022(11) 0.0031(11) 0.0010(11)
C7 0.0223(15) 0.0236(15) 0.0165(13) 0.0020(12) 0.0027(11) -0.0009(12)
N1 0.0228(12) 0.0200(11) 0.0165(11) -0.0004(9) 0.0066(9) -0.0026(9)
C14 0.0249(15) 0.0274(16) 0.0194(13) -0.0010(12) 0.0059(11) -0.0019(12)
C3 0.0207(14) 0.0212(14) 0.0190(13) 0.0006(11) 0.0020(11) -0.0004(11)
C11 0.0219(14) 0.0219(15) 0.0160(13) -0.0017(11) 0.0031(11) 0.0000(11)
C15 0.0243(16) 0.0205(14) 0.0178(13) -0.0007(11) 0.0053(12) 0.0006(12)
C13 0.0303(16) 0.0229(15) 0.0181(14) 0.0034(12) 0.0052(12) -0.0069(13)
C5 0.0306(17) 0.0243(16) 0.0173(14) 0.0009(12) 0.0039(12) 0.0010(13)
C2 0.0367(18) 0.0289(17) 0.0214(15) 0.0035(13) 0.0116(13) -0.0002(14)
C9 0.0297(17) 0.0268(16) 0.0211(15) -0.0020(13) 0.0065(13) -0.0017(13)
C6 0.0320(17) 0.0242(15) 0.0252(15) -0.0009(13) 0.0054(13) 0.0031(13)
C12 0.0283(16) 0.0218(15) 0.0200(14) 0.0026(12) 0.0051(12) 0.0008(13)
C1 0.0351(18) 0.0314(17) 0.0266(16) 0.0013(13) 0.0124(14) 0.0060(14)
O6 0.0266(12) 0.0272(11) 0.0289(11) -0.0009(9) 0.0070(9) -0.0010(9)
O5 0.0268(11) 0.0260(10) 0.0246(10) 0.0034(8) 0.0040(8) 0.0060(9)
O7 0.0323(11) 0.0263(11) 0.0324(11) 0.0105(9) 0.0134(9) 0.0072(8)
C20 0.0287(17) 0.0223(15) 0.0207(14) -0.0032(12) 0.0058(13) -0.0005(12)
C18 0.047(2) 0.0219(16) 0.0199(14) 0.0029(12) 0.0068(14) 0.0046(14)
C21 0.0275(16) 0.0194(14) 0.0159(13) -0.0016(11) 0.0038(11) 0.0023(12)
C16 0.0275(16) 0.0210(14) 0.0183(13) -0.0044(11) 0.0021(11) -0.0018(12)
C22 0.0292(16) 0.0206(14) 0.0200(13) -0.0022(11) 0.0041(12) -0.0019(13)
C19 0.0343(18) 0.0268(16) 0.0216(15) -0.0022(12) 0.0002(13) 0.0074(14)
C17 0.0401(19) 0.0227(15) 0.0245(15) 0.0010(13) 0.0124(14) -0.0001(14)

loop_
_atom_type_symbol
_atom_type_description
_atom_type_scat_dispersion_real
_atom_type_scat_dispersion_imag
_atom_type_scat_source
C C 0.0033 0.0016 'International Tables Vol C Tables 4.2.6.8 and 6.1.1.4'
H H 0.0000 0.0000 'International Tables Vol C Tables 4.2.6.8 and 6.1.1.4'
N N 0.0061 0.0033 'International Tables Vol C Tables 4.2.6.8 and 6.1.1.4'
O O 0.0106 0.0060 'International Tables Vol C Tables 4.2.6.8 and 6.1.1.4'
S S 0.1246 0.1234 'International Tables Vol C Tables 4.2.6.8 and 6.1.1.4'

loop_
_geom_angle_atom_site_label_1
_geom_angle_atom_site_label_2
_geom_angle_atom_site_label_3
_geom_angle
O3 S1 O2 119.33(10)
O3 S1 N1 107.93(11)
O2 S1 N1 108.45(10)
O3 S1 C3 108.63(11)
O2 S1 C3 109.73(12)
N1 S1 C3 101.25(11)
C11 N3 C15 122.6(2)
C11 N3 H9 115.1(19)
C15 N3 H9 122.1(19)
O4 C10 N2 121.3(2)
O4 C10 C8 124.0(2)
N2 C10 C8 114.7(2)
C11 N2 C10 126.9(2)
C11 N2 H8 120.6(18)
C10 N2 H8 112.5(18)
C7 C8 C10 125.7(2)
C7 C8 N1 120.4(2)
C10 C8 N1 113.9(2)
C5 C4 C3 117.6(2)
C5 C4 C7 120.3(2)
C3 C4 C7 122.1(2)
O1 C7 C8 122.1(2)
O1 C7 C4 118.1(2)
C8 C7 C4 119.7(2)
C8 N1 C9 114.8(2)
C8 N1 S1 113.44(16)
C9 N1 S1 116.29(17)
C15 C14 C13 118.2(3)
C15 C14 H11 119.2(15)
C13 C14 H11 122.5(15)
C2 C3 C4 121.5(2)
C2 C3 S1 121.6(2)
C4 C3 S1 116.9(2)
N3 C11 N2 119.8(2)
N3 C11 C12 118.3(3)
N2 C11 C12 121.9(2)
N3 C15 C14 120.6(3)
N3 C15 H10 110.9(15)
C14 C15 H10 128.6(15)
C12 C13 C14 120.8(3)
C12 C13 H12 118.6(17)
C14 C13 H12 120.6(17)
C6 C5 C4 121.0(3)
C6 C5 H4 123.1(18)
C4 C5 H4 116.0(18)
C1 C2 C3 120.0(3)
C1 C2 H1 122.2(17)
C3 C2 H1 117.7(17)
N1 C9 H5 112.4(14)
N1 C9 H6 109.8(14)
H5 C9 H6 111.6(19)
N1 C9 H7 108.8(16)
H5 C9 H7 103(2)
H6 C9 H7 111(2)
C5 C6 C1 121.0(3)
C5 C6 H3 122.2(14)
C1 C6 H3 116.8(14)
C13 C12 C11 119.4(3)
C13 C12 H13 124.9(16)
C11 C12 H13 115.7(16)
C2 C1 C6 119.0(3)
C2 C1 H2 121.4(14)
C6 C1 H2 119.6(14)
C16 O6 H18 114(2)
C22 O7 H19 113(2)
C19 C20 C21 121.3(3)
C19 C20 H17 123.0(17)
C21 C20 H17 115.7(17)
C17 C18 C19 121.0(3)
C17 C18 H15 119.1(18)
C19 C18 H15 119.8(18)
C20 C21 C16 119.2(2)
C20 C21 C22 121.1(2)
C16 C21 C22 119.7(2)
O6 C16 C17 117.8(2)
O6 C16 C21 122.9(2)
C17 C16 C21 119.3(2)
O5 C22 O7 123.1(2)
O5 C22 C21 122.5(2)
O7 C22 C21 114.4(2)
C20 C19 C18 119.1(3)
C20 C19 H16 124.1(16)
C18 C19 H16 116.9(15)
C18 C17 C16 120.1(3)
C18 C17 H14 125.1(15)
C16 C17 H14 114.8(15)

loop_
_geom_bond_atom_site_label_1
_geom_bond_atom_site_label_2
_geom_bond_distance
S1 O3 1.4309(18)
S1 O2 1.4368(17)
S1 N1 1.637(2)
S1 C3 1.762(3)
O4 C10 1.248(3)
O1 C7 1.283(3)
N3 C11 1.349(3)
N3 C15 1.354(3)
N3 H9 0.87(3)
C10 N2 1.389(3)
C10 C8 1.436(3)
N2 C11 1.364(3)
N2 H8 0.88(3)
C8 C7 1.393(3)
C8 N1 1.452(3)
C4 C5 1.395(4)
C4 C3 1.400(3)
C4 C7 1.496(4)
N1 C9 1.473(3)
C14 C15 1.356(4)
C14 C13 1.403(4)
C14 H11 0.98(3)
C3 C2 1.387(4)
C11 C12 1.399(3)
C15 H10 0.98(2)
C13 C12 1.363(4)
C13 H12 0.86(2)
C5 C6 1.376(4)
C5 H4 0.86(3)
C2 C1 1.384(4)
C2 H1 0.87(3)
C9 H5 1.01(3)
C9 H6 1.03(3)
C9 H7 0.96(3)
C6 C1 1.392(4)
C6 H3 1.03(2)
C12 H13 0.95(3)
C1 H2 1.04(3)
O6 C16 1.355(3)
O6 H18 0.84(3)
O5 C22 1.237(3)
O7 C22 1.321(3)
O7 H19 0.99(4)
C20 C19 1.373(4)
C20 C21 1.399(4)
C20 H17 0.92(3)
C18 C17 1.383(4)
C18 C19 1.389(4)
C18 H15 0.90(3)
C21 C16 1.403(4)
C21 C22 1.482(3)
C16 C17 1.394(4)
C19 H16 0.93(2)
C17 H14 0.94(2)
